data_7227013
loop_
_publ_author_name
'Wang, Xiuli'
'Zhao, Jing'
'Le, Mao'
'Lin, Hongyan'
'Liu, Guocheng'
'Wang, Xiang'

_publ_section_title
;
 A series of bis(pyridyl)-bis(amide)-modulated
 metal-1,2-phenylenediacetate coordination polymers: construction and
 selective dye adsorption
;
_journal_issue 48
_journal_name_full CrystEngComm
_journal_page_first 9316
_journal_paper_doi 10.1039/C6CE01970F
_journal_volume 18
_journal_year 2016
_chemical_formula_sum 'C28 H32 Cu N4 O8'
_chemical_formula_weight 616.12
_chemical_name_systematic
; 
 ? 
;
_space_group_IT_number 14
_symmetry_cell_setting monoclinic
_symmetry_space_group_name_Hall '-P 2ybc'
_symmetry_space_group_name_H-M 'P 1 21/c 1'
_atom_sites_solution_hydrogens geom
_atom_sites_solution_primary direct
_atom_sites_solution_secondary difmap
_audit_creation_method SHELXL-97
_audit_update_record
;
2016-05-15 deposited with the CCDC.
2016-11-07 downloaded from the CCDC.
;
_cell_angle_alpha 90.00
_cell_angle_beta 94.4420(10)
_cell_angle_gamma 90.00
_cell_formula_units_Z 4
_cell_length_a 9.0062(6)
_cell_length_b 19.4623(14)
_cell_length_c 16.0701(12)
_cell_measurement_temperature 296(2)
_cell_measurement_theta_max 25.04
_cell_measurement_theta_min 1.65
_cell_volume 2808.3(3)
_computing_cell_refinement 'SMART (Bruker, 2001)'
_computing_data_collection 'SMART (Bruker, 2001)'
_computing_data_reduction 'SAINT+ (Bruker, 1999)'
_computing_molecular_graphics 'PLATON (Spek, 2003)'
_computing_publication_material 'SHELXTL (1998)'
_computing_structure_refinement 'SHELXL-97 (Sheldrick, 2008)'
_computing_structure_solution 'SHELXS-97 (Sheldrick, 2008)'
_diffrn_ambient_temperature 296(2)
_diffrn_measured_fraction_theta_full 0.998
_diffrn_measured_fraction_theta_max 0.998
_diffrn_measurement_device_type 'CCD area detector'
_diffrn_measurement_method 'phi and omega scans'
_diffrn_radiation_monochromator graphite
_diffrn_radiation_source 'fine-focus sealed tube'
_diffrn_radiation_type MoK\a
_diffrn_radiation_wavelength 0.71073
_diffrn_reflns_av_R_equivalents 0.0443
_diffrn_reflns_av_sigmaI/netI 0.0566
_diffrn_reflns_limit_h_max 10
_diffrn_reflns_limit_h_min -8
_diffrn_reflns_limit_k_max 23
_diffrn_reflns_limit_k_min -23
_diffrn_reflns_limit_l_max 19
_diffrn_reflns_limit_l_min -12
_diffrn_reflns_number 14228
_diffrn_reflns_theta_full 25.04
_diffrn_reflns_theta_max 25.04
_diffrn_reflns_theta_min 1.65
_exptl_absorpt_coefficient_mu 0.835
_exptl_absorpt_correction_T_max 0.912
_exptl_absorpt_correction_T_min 0.897
_exptl_absorpt_correction_type multi-scan
_exptl_absorpt_process_details SADABS
_exptl_crystal_colour BLUE
_exptl_crystal_density_diffrn 1.457
_exptl_crystal_density_method 'not measured'
_exptl_crystal_description BLOCK
_exptl_crystal_F_000 1284
_exptl_crystal_size_max 0.13
_exptl_crystal_size_mid 0.12
_exptl_crystal_size_min 0.11
_refine_diff_density_max 0.721
_refine_diff_density_min -0.630
_refine_diff_density_rms 0.068
_refine_ls_extinction_method none
_refine_ls_goodness_of_fit_ref 1.020
_refine_ls_hydrogen_treatment constr
_refine_ls_matrix_type full
_refine_ls_number_parameters 370
_refine_ls_number_reflns 4966
_refine_ls_number_restraints 12
_refine_ls_restrained_S_all 1.051
_refine_ls_R_factor_all 0.0840
_refine_ls_R_factor_gt 0.0509
_refine_ls_shift/su_max 0.001
_refine_ls_shift/su_mean 0.000
_refine_ls_structure_factor_coef Fsqd
_refine_ls_weighting_details 'calc w=1/[\s^2^(Fo^2^)+(0.0615P)^2^+2.3080P] where P=(Fo^2^+2Fc^2^)/3'
_refine_ls_weighting_scheme calc
_refine_ls_wR_factor_gt 0.1160
_refine_ls_wR_factor_ref 0.1306
_reflns_number_gt 3445
_reflns_number_total 4966
_reflns_threshold_expression >2sigma(I)
_cod_data_source_file c6ce01970f2.cif
_cod_data_source_block lm-3
_cod_depositor_comments
;
The following automatic conversions were performed:

'_symmetry_cell_setting' value 'Monoclinic' changed to 'monoclinic'
according to
/usr/data/users/saulius/crontab/automatic-downloads/rss-feeds/RSC/lib/dictionaries/cif_core.dic
dictionary named 'cif_core.dic' version 2.4.2 from 2011-04-26.

Automatic conversion script
Id: cif_fix_values 4268 2015-11-12 08:31:59Z antanas 

 Adding full bibliography for 7227012--7227016.cif.
;
_cod_original_sg_symbol_H-M 'P 21/c'
_cod_database_code 7227013

loop_
_symmetry_equiv_pos_as_xyz
'x, y, z'
'-x, y+1/2, -z+1/2'
'-x, -y, -z'
'x, -y-1/2, z-1/2'

loop_
_atom_site_label
_atom_site_type_symbol
_atom_site_fract_x
_atom_site_fract_y
_atom_site_fract_z
_atom_site_U_iso_or_equiv
_atom_site_adp_type
_atom_site_occupancy
_atom_site_symmetry_multiplicity
_atom_site_calc_flag
_atom_site_refinement_flags
Cu1 Cu -0.68577(5) 0.02798(2) 0.76174(3) 0.03018(17) Uani 1 1 d .
O1 O -0.4886(3) -0.00572(14) 0.74972(18) 0.0360(7) Uani 1 1 d .
N1 N -0.6032(3) 0.08360(16) 0.8631(2) 0.0321(8) Uani 1 1 d .
C1 C -0.6627(5) 0.1451(2) 0.8768(3) 0.0449(12) Uani 1 1 d .
H1A H -0.7467 0.1585 0.8434 0.054 Uiso 1 1 calc R
O1W O -0.6922(3) 0.12940(14) 0.68834(19) 0.0466(8) Uani 1 1 d .
H1WA H -0.7521 0.1481 0.6516 0.056 Uiso 1 1 d R
H1WB H -0.6045 0.1414 0.6786 0.056 Uiso 1 1 d R
O2 O -0.4092(3) 0.07797(16) 0.6704(2) 0.0522(8) Uani 1 1 d .
N2 N -0.2376(4) 0.47738(16) 0.8461(2) 0.0353(8) Uani 1 1 d .
C2 C -0.6068(5) 0.1892(2) 0.9370(3) 0.0432(11) Uani 1 1 d .
H2A H -0.6511 0.2318 0.9434 0.052 Uiso 1 1 calc R
O2W O -0.6736(5) 0.3804(3) 0.9797(3) 0.1214(19) Uani 1 1 d .
H2WA H -0.6124 0.3492 0.9965 0.146 Uiso 1 1 d R
H2WB H -0.7499 0.3732 1.0065 0.146 Uiso 1 1 d R
O3 O 0.1771(3) -0.05456(17) 0.8782(2) 0.0587(9) Uani 1 1 d .
C3 C -0.4832(4) 0.17015(19) 0.9890(3) 0.0320(9) Uani 1 1 d .
N3 N -0.3219(4) 0.19989(16) 1.1129(2) 0.0376(8) Uani 1 1 d .
H3A H -0.2798 0.1607 1.1070 0.045 Uiso 1 1 calc R
O4 O 0.1145(3) 0.03499(14) 0.79833(18) 0.0360(7) Uani 1 1 d .
N4 N -0.1716(4) 0.33306(17) 1.1069(2) 0.0389(9) Uani 1 1 d .
H4B H -0.2624 0.3463 1.0973 0.047 Uiso 1 1 calc R
C4 C -0.4236(5) 0.1063(2) 0.9765(3) 0.0407(11) Uani 1 1 d .
H4A H -0.3420 0.0910 1.0106 0.049 Uiso 1 1 calc R
O5 O -0.4778(3) 0.27964(14) 1.0540(2) 0.0482(8) Uani 1 1 d .
C5 C -0.4852(5) 0.0651(2) 0.9135(3) 0.0400(10) Uani 1 1 d .
H5A H -0.4426 0.0223 0.9055 0.048 Uiso 1 1 calc R
O6 O 0.0606(3) 0.34426(18) 1.0666(2) 0.0579(9) Uani 1 1 d .
C6 C -0.4263(4) 0.2212(2) 1.0547(3) 0.0352(10) Uani 1 1 d .
C7 C -0.2780(4) 0.2416(2) 1.1862(3) 0.0343(10) Uani 1 1 d .
H7A H -0.3602 0.2731 1.1948 0.041 Uiso 1 1 calc R
C8 C -0.2563(6) 0.1958(2) 1.2630(3) 0.0574(14) Uani 1 1 d .
H8A H -0.3475 0.1707 1.2699 0.069 Uiso 1 1 calc R
H8B H -0.1781 0.1627 1.2552 0.069 Uiso 1 1 calc R
C9 C -0.2151(7) 0.2381(3) 1.3409(3) 0.0694(16) Uani 1 1 d .
H9A H -0.2950 0.2700 1.3502 0.083 Uiso 1 1 calc R
H9B H -0.2016 0.2081 1.3890 0.083 Uiso 1 1 calc R
C10 C -0.0724(7) 0.2776(3) 1.3307(3) 0.0690(16) Uani 1 1 d .
H10A H -0.0467 0.3047 1.3803 0.083 Uiso 1 1 calc R
H10B H 0.0083 0.2456 1.3236 0.083 Uiso 1 1 calc R
C11 C -0.0927(6) 0.3242(2) 1.2556(3) 0.0527(13) Uani 1 1 d .
H11A H 0.0000 0.3481 1.2488 0.063 Uiso 1 1 calc R
H11B H -0.1679 0.3583 1.2653 0.063 Uiso 1 1 calc R
C12 C -0.1393(4) 0.2849(2) 1.1754(3) 0.0353(10) Uani 1 1 d .
H12A H -0.0577 0.2546 1.1618 0.042 Uiso 1 1 calc R
C13 C -0.0729(4) 0.3580(2) 1.0584(3) 0.0361(10) Uani 1 1 d .
C14 C -0.1335(5) 0.4037(2) 0.9882(3) 0.0358(10) Uani 1 1 d .
C15 C -0.0436(5) 0.4185(4) 0.9263(4) 0.096(2) Uani 1 1 d U
H15A H 0.0552 0.4041 0.9308 0.115 Uiso 1 1 calc R
C16 C -0.0988(6) 0.4546(4) 0.8570(4) 0.096(2) Uani 1 1 d U
H16A H -0.0350 0.4635 0.8155 0.115 Uiso 1 1 calc R
C17 C -0.3187(6) 0.4626(3) 0.9061(3) 0.079(2) Uani 1 1 d .
H17A H -0.4169 0.4777 0.9011 0.095 Uiso 1 1 calc R
C18 C -0.2728(6) 0.4263(3) 0.9772(3) 0.0738(18) Uani 1 1 d .
H18A H -0.3394 0.4176 1.0174 0.089 Uiso 1 1 calc R
C19 C -0.3907(4) 0.0240(2) 0.7095(2) 0.0321(9) Uani 1 1 d .
C20 C -0.2430(4) -0.0137(2) 0.7083(3) 0.0380(10) Uani 1 1 d .
H20A H -0.2304 -0.0280 0.6514 0.046 Uiso 1 1 calc R
H20B H -0.1633 0.0182 0.7246 0.046 Uiso 1 1 calc R
C21 C -0.2272(4) -0.0756(2) 0.7639(3) 0.0364(10) Uani 1 1 d .
C22 C -0.2938(5) -0.1367(2) 0.7349(4) 0.0538(13) Uani 1 1 d .
H22A H -0.3408 -0.1383 0.6813 0.065 Uiso 1 1 calc R
C23 C -0.2913(6) -0.1942(3) 0.7838(5) 0.0764(19) Uani 1 1 d .
H23A H -0.3365 -0.2344 0.7635 0.092 Uiso 1 1 calc R
C24 C -0.2222(6) -0.1927(3) 0.8629(5) 0.077(2) Uani 1 1 d .
H24A H -0.2220 -0.2315 0.8967 0.092 Uiso 1 1 calc R
C25 C -0.1534(5) -0.1336(3) 0.8919(4) 0.0638(15) Uani 1 1 d .
H25A H -0.1043 -0.1333 0.9450 0.077 Uiso 1 1 calc R
C26 C -0.1550(4) -0.0741(2) 0.8442(3) 0.0384(10) Uani 1 1 d .
C27 C -0.0730(5) -0.0112(2) 0.8782(3) 0.0466(12) Uani 1 1 d .
H27A H -0.0709 -0.0111 0.9386 0.056 Uiso 1 1 calc R
H27B H -0.1249 0.0298 0.8576 0.056 Uiso 1 1 calc R
C28 C 0.0870(4) -0.0105(2) 0.8513(3) 0.0351(10) Uani 1 1 d .

loop_
_atom_site_aniso_label
_atom_site_aniso_U_11
_atom_site_aniso_U_22
_atom_site_aniso_U_33
_atom_site_aniso_U_23
_atom_site_aniso_U_13
_atom_site_aniso_U_12
Cu1 0.0274(3) 0.0299(3) 0.0321(3) -0.0042(2) -0.00572(19) 0.0028(2)
O1 0.0277(14) 0.0418(16) 0.0385(17) 0.0036(13) 0.0024(13) 0.0064(12)
N1 0.0255(17) 0.0351(19) 0.034(2) -0.0027(16) -0.0074(15) 0.0010(14)
C1 0.034(2) 0.048(3) 0.049(3) -0.015(2) -0.019(2) 0.013(2)
O1W 0.0492(18) 0.0380(17) 0.051(2) 0.0063(15) -0.0064(15) 0.0037(14)
O2 0.0402(18) 0.0464(19) 0.070(2) 0.0191(18) 0.0019(16) -0.0002(14)
N2 0.041(2) 0.0296(18) 0.034(2) 0.0052(16) -0.0084(16) -0.0049(15)
C2 0.039(2) 0.039(2) 0.050(3) -0.012(2) -0.013(2) 0.0115(19)
O2W 0.115(4) 0.153(5) 0.097(4) 0.031(3) 0.014(3) 0.061(3)
O3 0.0372(17) 0.056(2) 0.079(3) 0.0178(18) -0.0165(17) 0.0101(15)
C3 0.029(2) 0.032(2) 0.034(2) 0.0037(18) -0.0066(18) -0.0037(17)
N3 0.042(2) 0.0293(18) 0.040(2) -0.0029(16) -0.0103(17) 0.0004(15)
O4 0.0285(14) 0.0377(16) 0.0410(17) -0.0014(14) -0.0033(12) 0.0052(12)
N4 0.0265(18) 0.0376(19) 0.051(2) 0.0155(17) -0.0089(17) -0.0020(15)
C4 0.038(2) 0.039(3) 0.041(3) -0.002(2) -0.020(2) 0.0062(19)
O5 0.0506(18) 0.0291(16) 0.061(2) -0.0070(15) -0.0215(16) 0.0048(14)
C5 0.042(2) 0.032(2) 0.043(3) -0.003(2) -0.009(2) 0.0059(19)
O6 0.0342(18) 0.078(2) 0.061(2) 0.0295(19) -0.0001(16) 0.0096(16)
C6 0.034(2) 0.035(2) 0.036(2) 0.0022(19) -0.0056(19) -0.0074(18)
C7 0.040(2) 0.030(2) 0.031(2) 0.0000(18) -0.0057(19) -0.0046(17)
C8 0.081(4) 0.047(3) 0.042(3) 0.012(2) -0.010(3) -0.021(3)
C9 0.115(5) 0.063(4) 0.028(3) 0.010(2) -0.004(3) -0.002(3)
C10 0.099(4) 0.062(3) 0.040(3) 0.000(3) -0.031(3) -0.011(3)
C11 0.061(3) 0.044(3) 0.049(3) 0.004(2) -0.022(2) -0.010(2)
C12 0.035(2) 0.031(2) 0.038(2) 0.0059(19) -0.0120(19) -0.0006(17)
C13 0.034(2) 0.033(2) 0.039(3) 0.0041(19) -0.010(2) -0.0013(18)
C14 0.039(2) 0.033(2) 0.033(2) 0.0040(18) -0.0132(19) -0.0084(18)
C15 0.029(3) 0.160(6) 0.094(4) 0.087(4) -0.019(3) -0.020(3)
C16 0.036(3) 0.148(5) 0.100(5) 0.083(4) -0.018(3) -0.027(3)
C17 0.065(3) 0.122(5) 0.053(3) 0.043(3) 0.022(3) 0.066(3)
C18 0.064(3) 0.112(5) 0.048(3) 0.038(3) 0.023(3) 0.053(3)
C19 0.027(2) 0.038(2) 0.030(2) -0.009(2) -0.0056(17) -0.0028(18)
C20 0.029(2) 0.044(3) 0.041(3) -0.001(2) -0.0005(19) -0.0001(18)
C21 0.021(2) 0.036(2) 0.053(3) -0.006(2) 0.0064(19) 0.0048(16)
C22 0.038(3) 0.041(3) 0.082(4) -0.014(3) 0.003(2) 0.000(2)
C23 0.052(3) 0.034(3) 0.145(7) -0.004(4) 0.019(4) -0.002(2)
C24 0.057(4) 0.043(3) 0.134(6) 0.040(4) 0.032(4) 0.010(3)
C25 0.045(3) 0.075(4) 0.072(4) 0.034(3) 0.014(3) 0.011(3)
C26 0.027(2) 0.042(3) 0.048(3) 0.006(2) 0.010(2) 0.0044(18)
C27 0.039(3) 0.063(3) 0.038(3) -0.009(2) 0.002(2) 0.003(2)
C28 0.030(2) 0.038(3) 0.035(2) -0.009(2) -0.0109(19) 0.0016(18)

loop_
_atom_type_symbol
_atom_type_description
_atom_type_scat_dispersion_real
_atom_type_scat_dispersion_imag
_atom_type_scat_source
C C 0.0033 0.0016 'International Tables Vol C Tables 4.2.6.8 and 6.1.1.4'
H H 0.0000 0.0000 'International Tables Vol C Tables 4.2.6.8 and 6.1.1.4'
N N 0.0061 0.0033 'International Tables Vol C Tables 4.2.6.8 and 6.1.1.4'
O O 0.0106 0.0060 'International Tables Vol C Tables 4.2.6.8 and 6.1.1.4'
Cu Cu 0.3201 1.2651 'International Tables Vol C Tables 4.2.6.8 and 6.1.1.4'

loop_
_geom_angle_atom_site_label_1
_geom_angle_atom_site_label_2
_geom_angle_atom_site_label_3
_geom_angle
_geom_angle_site_symmetry_1
_geom_angle_site_symmetry_3
O1 Cu1 O4 160.48(12) . 1_455
O1 Cu1 N1 88.79(12) . .
O4 Cu1 N1 90.57(12) 1_455 .
O1 Cu1 N2 90.24(13) . 2_446
O4 Cu1 N2 91.75(12) 1_455 2_446
N1 Cu1 N2 175.71(14) . 2_446
O1 Cu1 O1W 103.24(11) . .
O4 Cu1 O1W 96.20(11) 1_455 .
N1 Cu1 O1W 86.99(12) . .
N2 Cu1 O1W 89.17(12) 2_446 .
C19 O1 Cu1 125.4(3) . .
C5 N1 C1 116.9(3) . .
C5 N1 Cu1 124.3(3) . .
C1 N1 Cu1 118.6(3) . .
N1 C1 C2 123.3(4) . .
C17 N2 C16 114.2(4) . .
C17 N2 Cu1 124.3(3) . 2_456
C16 N2 Cu1 121.4(3) . 2_456
C1 C2 C3 119.7(4) . .
C4 C3 C2 117.2(4) . .
C4 C3 C6 125.6(3) . .
C2 C3 C6 117.2(3) . .
C6 N3 C7 121.6(3) . .
C28 O4 Cu1 112.9(2) . 1_655
C13 N4 C12 125.4(3) . .
C5 C4 C3 119.6(4) . .
N1 C5 C4 123.2(4) . .
O5 C6 N3 122.4(4) . .
O5 C6 C3 119.8(4) . .
N3 C6 C3 117.8(3) . .
N3 C7 C8 109.8(3) . .
N3 C7 C12 112.9(3) . .
C8 C7 C12 111.1(3) . .
C9 C8 C7 111.0(4) . .
C10 C9 C8 109.9(5) . .
C11 C10 C9 109.8(4) . .
C10 C11 C12 112.5(4) . .
N4 C12 C7 108.9(3) . .
N4 C12 C11 110.0(3) . .
C7 C12 C11 110.7(4) . .
O6 C13 N4 123.7(4) . .
O6 C13 C14 120.3(4) . .
N4 C13 C14 116.0(4) . .
C18 C14 C15 116.1(4) . .
C18 C14 C13 125.5(4) . .
C15 C14 C13 118.1(4) . .
C14 C15 C16 120.1(5) . .
N2 C16 C15 123.7(5) . .
N2 C17 C18 125.8(4) . .
C14 C18 C17 120.0(5) . .
O2 C19 O1 125.2(4) . .
O2 C19 C20 119.4(4) . .
O1 C19 C20 115.4(4) . .
C21 C20 C19 115.0(3) . .
C22 C21 C26 118.9(4) . .
C22 C21 C20 117.7(4) . .
C26 C21 C20 123.3(4) . .
C23 C22 C21 121.1(5) . .
C22 C23 C24 120.1(5) . .
C25 C24 C23 119.6(5) . .
C24 C25 C26 121.8(6) . .
C25 C26 C21 118.4(4) . .
C25 C26 C27 119.5(5) . .
C21 C26 C27 122.0(4) . .
C26 C27 C28 110.4(3) . .
O3 C28 O4 124.2(4) . .
O3 C28 C27 120.1(4) . .
O4 C28 C27 115.6(4) . .

loop_
_geom_bond_atom_site_label_1
_geom_bond_atom_site_label_2
_geom_bond_distance
_geom_bond_site_symmetry_2
Cu1 O1 1.917(3) .
Cu1 O4 1.940(3) 1_455
Cu1 N1 2.048(3) .
Cu1 N2 2.065(3) 2_446
Cu1 O1W 2.298(3) .
O1 C19 1.273(5) .
N1 C5 1.333(5) .
N1 C1 1.337(5) .
C1 C2 1.360(6) .
O2 C19 1.228(5) .
N2 C17 1.286(6) .
N2 C16 1.326(6) .
N2 Cu1 2.065(3) 2_456
C2 C3 1.389(5) .
O3 C28 1.235(5) .
C3 C4 1.375(5) .
C3 C6 1.510(5) .
N3 C6 1.341(5) .
N3 C7 1.458(5) .
O4 C28 1.266(5) .
O4 Cu1 1.940(3) 1_655
N4 C13 1.319(5) .
N4 C12 1.458(5) .
C4 C5 1.375(6) .
O5 C6 1.228(5) .
O6 C13 1.228(5) .
C7 C8 1.522(6) .
C7 C12 1.528(5) .
C8 C9 1.521(7) .
C9 C10 1.517(7) .
C10 C11 1.508(6) .
C11 C12 1.529(6) .
C13 C14 1.504(5) .
C14 C18 1.328(6) .
C14 C15 1.362(7) .
C15 C16 1.377(7) .
C17 C18 1.379(7) .
C19 C20 1.520(5) .
C20 C21 1.501(6) .
C21 C22 1.396(6) .
C21 C26 1.399(6) .
C22 C23 1.367(8) .
C23 C24 1.371(9) .
C24 C25 1.371(8) .
C25 C26 1.389(6) .
C26 C27 1.510(6) .
C27 C28 1.536(6) .
